data_7111319
loop_
_publ_author_name
'G&#xFFFD;mez Array&#xFFFD;s, Ram&#xFFFD;n'
'Garc&#xFFFD;a Manche&#xFFFD;o, Olga'
'Carretero, Juan C.'

_publ_section_title
;
 First planar chiral bidentate ligand based on a
 (?5-cyclopentadienyl)(?4-cyclobutadiene) cobalt backbone: high efficiency
 in enantioselective palladium-catalyzed allylic substitutionsElectronic
 supplementary information (ESI) available: crystal data and experimental
 details. See http://www.rsc.org/suppdata/cc/b4/b405342g/
;
_journal_issue 14
_journal_name_full 'Chemical Communications'
_journal_page_first 1654
_journal_page_last 1655
_journal_paper_doi 10.1039/b405342g
_journal_year 2004
_chemical_formula_sum 'C68 H61 Co F6 O2 P Pd S Sb'
_chemical_formula_weight 1374.28
_chemical_name_systematic
;
?
;
_space_group_IT_number 15
_symmetry_cell_setting monoclinic
_symmetry_space_group_name_Hall '-C 2yc'
_symmetry_space_group_name_H-M 'C 1 2/c 1'
_atom_sites_solution_hydrogens geom
_atom_sites_solution_primary direct
_atom_sites_solution_secondary difmap
_audit_creation_method SHELXL-97
_cell_angle_alpha 90.00
_cell_angle_beta 117.1300(10)
_cell_angle_gamma 90.00
_cell_formula_units_Z 8
_cell_length_a 41.0772(4)
_cell_length_b 15.8565(2)
_cell_length_c 21.8384(2)
_cell_measurement_temperature 100(2)
_cell_volume 12659.2(3)
_computing_cell_refinement 'Bruker SMART'
_computing_data_collection 'Bruker SMART'
_computing_data_reduction 'Bruker SAINT'
_computing_molecular_graphics 'Bruker SHELXTL'
_computing_publication_material 'Bruker SHELXTL'
_computing_structure_refinement 'SHELXL-97 (Sheldrick, 1997)'
_computing_structure_solution 'SHELXS-97 (Sheldrick, 1990)'
_diffrn_ambient_temperature 100(2)
_diffrn_measured_fraction_theta_full 0.903
_diffrn_measured_fraction_theta_max 0.903
_diffrn_measurement_device_type 'CCD area detector'
_diffrn_measurement_method 'phi and omega scans'
_diffrn_radiation_monochromator graphite
_diffrn_radiation_source 'fine-focus sealed tube'
_diffrn_radiation_type CuK\a
_diffrn_radiation_wavelength 1.54178
_diffrn_reflns_av_R_equivalents 0.0358
_diffrn_reflns_av_sigmaI/netI 0.0342
_diffrn_reflns_limit_h_max 50
_diffrn_reflns_limit_h_min -50
_diffrn_reflns_limit_k_max 19
_diffrn_reflns_limit_k_min -17
_diffrn_reflns_limit_l_max 26
_diffrn_reflns_limit_l_min -23
_diffrn_reflns_number 34812
_diffrn_reflns_theta_full 70.52
_diffrn_reflns_theta_max 70.52
_diffrn_reflns_theta_min 2.42
_exptl_absorpt_coefficient_mu 8.702
_exptl_absorpt_correction_type none
_exptl_crystal_colour orange
_exptl_crystal_density_diffrn 1.442
_exptl_crystal_density_meas 0
_exptl_crystal_density_method 'not measured'
_exptl_crystal_description prisma
_exptl_crystal_F_000 5552
_exptl_crystal_size_max 0.20
_exptl_crystal_size_mid 0.15
_exptl_crystal_size_min 0.10
_refine_diff_density_max 2.059
_refine_diff_density_min -1.744
_refine_diff_density_rms 0.113
_refine_ls_extinction_method none
_refine_ls_goodness_of_fit_ref 1.057
_refine_ls_hydrogen_treatment mixed
_refine_ls_matrix_type full
_refine_ls_number_parameters 729
_refine_ls_number_reflns 10954
_refine_ls_number_restraints 2
_refine_ls_restrained_S_all 1.057
_refine_ls_R_factor_all 0.0473
_refine_ls_R_factor_gt 0.0432
_refine_ls_shift/su_max 0.001
_refine_ls_shift/su_mean 0.000
_refine_ls_structure_factor_coef Fsqd
_refine_ls_weighting_details 'calc w=1/[\s^2^(Fo^2^)+(0.0652P)^2^+58.3656P] where P=(Fo^2^+2Fc^2^)/3'
_refine_ls_weighting_scheme calc
_refine_ls_wR_factor_gt 0.1168
_refine_ls_wR_factor_ref 0.1200
_reflns_number_gt 9884
_reflns_number_total 10954
_reflns_threshold_expression >2sigma(I)
_cod_data_source_file b405342gsup1.cif
_cod_data_source_block og8_m
_cod_depositor_comments
;
The following automatic conversions were performed:

'_symmetry_cell_setting' value 'Monoclinic' changed to 'monoclinic'
according to /home/saulius/struct/CIF-dictionaries/cif_core.dic
dictionary named 'cif_core.dic' version 2.4.2 from 2011-04-26.

Automatic conversion script
Id: cif_fix_values 1891 2012-01-12 08:04:46Z andrius 
;
_cod_original_cell_volume 12659.2(2)
_cod_original_sg_symbol_H-M C2/c
_cod_database_code 7111319

loop_
_symmetry_equiv_pos_as_xyz
'x, y, z'
'-x, y, -z+1/2'
'x+1/2, y+1/2, z'
'-x+1/2, y+1/2, -z+1/2'
'-x, -y, -z'
'x, -y, z-1/2'
'-x+1/2, -y+1/2, -z'
'x+1/2, -y+1/2, z-1/2'

loop_
_atom_site_label
_atom_site_type_symbol
_atom_site_fract_x
_atom_site_fract_y
_atom_site_fract_z
_atom_site_U_iso_or_equiv
_atom_site_adp_type
_atom_site_occupancy
_atom_site_symmetry_multiplicity
_atom_site_calc_flag
_atom_site_refinement_flags
Pd1 Pd 0.196045(7) 0.928151(16) 0.065740(13) 0.01668(9) Uani 1 1 d .
Co1 Co 0.109262(16) 0.96427(4) 0.12490(3) 0.01525(14) Uani 1 1 d .
P1 P 0.19670(2) 0.87526(6) 0.16454(5) 0.01630(19) Uani 1 1 d .
S1 S 0.16977(2) 1.05476(5) 0.08194(4) 0.01650(18) Uani 1 1 d .
C1 C 0.18891(11) 0.9557(3) -0.04114(19) 0.0213(8) Uani 1 1 d .
C2 C 0.22038(11) 0.9068(3) -0.00326(19) 0.0217(8) Uani 1 1 d .
H2 H 0.2435 0.9264 0.0027 0.026 Uiso 1 1 calc R
C3 C 0.21818(11) 0.8291(3) 0.0261(2) 0.0234(8) Uani 1 1 d .
C4 C 0.18931(11) 1.0420(3) -0.06526(19) 0.0227(8) Uani 1 1 d .
C5 C 0.15667(12) 1.0886(3) -0.0937(2) 0.0282(9) Uani 1 1 d .
H5 H 0.1345 1.0623 -0.1006 0.034 Uiso 1 1 calc R
C6 C 0.15642(13) 1.1727(3) -0.1119(2) 0.0347(10) Uani 1 1 d .
H6 H 0.1342 1.2037 -0.1309 0.042 Uiso 1 1 calc R
C7 C 0.18890(14) 1.2113(3) -0.1023(2) 0.0367(11) Uani 1 1 d .
H7 H 0.1890 1.2693 -0.1130 0.044 Uiso 1 1 calc R
C8 C 0.22093(14) 1.1649(3) -0.0770(2) 0.0375(11) Uani 1 1 d .
H8 H 0.2429 1.1906 -0.0722 0.045 Uiso 1 1 calc R
C9 C 0.22120(12) 1.0812(3) -0.0587(2) 0.0302(9) Uani 1 1 d .
H9 H 0.2434 1.0500 -0.0415 0.036 Uiso 1 1 calc R
C10 C 0.25125(11) 0.7814(2) 0.07285(19) 0.0225(8) Uani 1 1 d .
C11 C 0.28639(11) 0.8149(3) 0.0973(2) 0.0263(9) Uani 1 1 d .
H11 H 0.2896 0.8693 0.0826 0.032 Uiso 1 1 calc R
C12 C 0.31673(13) 0.7698(3) 0.1428(2) 0.0324(10) Uani 1 1 d .
H12 H 0.3405 0.7934 0.1588 0.039 Uiso 1 1 calc R
C13 C 0.31253(14) 0.6904(3) 0.1650(2) 0.0348(11) Uani 1 1 d .
H13 H 0.3332 0.6602 0.1972 0.042 Uiso 1 1 calc R
C14 C 0.27802(14) 0.6558(3) 0.1398(2) 0.0350(11) Uani 1 1 d .
H14 H 0.2751 0.6010 0.1541 0.042 Uiso 1 1 calc R
C15 C 0.24744(13) 0.7002(3) 0.0937(2) 0.0280(9) Uani 1 1 d .
H15 H 0.2239 0.6753 0.0764 0.034 Uiso 1 1 calc R
C16 C 0.24057(10) 0.8916(2) 0.24011(19) 0.0191(7) Uani 1 1 d .
C17 C 0.27193(11) 0.8644(3) 0.2375(2) 0.0300(9) Uani 1 1 d .
H17 H 0.2699 0.8355 0.1978 0.036 Uiso 1 1 calc R
C18 C 0.30598(12) 0.8785(3) 0.2916(2) 0.0357(11) Uani 1 1 d .
H18 H 0.3272 0.8589 0.2891 0.043 Uiso 1 1 calc R
C19 C 0.30952(11) 0.9212(3) 0.3497(2) 0.0267(9) Uani 1 1 d .
H19 H 0.3331 0.9318 0.3866 0.032 Uiso 1 1 calc R
C20 C 0.27862(12) 0.9479(3) 0.3534(2) 0.0318(10) Uani 1 1 d .
H20 H 0.2809 0.9767 0.3934 0.038 Uiso 1 1 calc R
C21 C 0.24389(11) 0.9332(3) 0.2989(2) 0.0282(9) Uani 1 1 d .
H21 H 0.2227 0.9514 0.3020 0.034 Uiso 1 1 calc R
C22 C 0.18312(10) 0.7689(2) 0.17223(19) 0.0193(8) Uani 1 1 d .
C23 C 0.16682(11) 0.7171(3) 0.1142(2) 0.0236(8) Uani 1 1 d .
H23 H 0.1636 0.7372 0.0708 0.028 Uiso 1 1 calc R
C24 C 0.15534(12) 0.6364(3) 0.1199(2) 0.0298(9) Uani 1 1 d .
H24 H 0.1449 0.6006 0.0807 0.036 Uiso 1 1 calc R
C25 C 0.15903(12) 0.6082(3) 0.1821(2) 0.0297(9) Uani 1 1 d .
H25 H 0.1506 0.5535 0.1854 0.036 Uiso 1 1 calc R
C26 C 0.17494(11) 0.6586(3) 0.2402(2) 0.0260(9) Uani 1 1 d .
H26 H 0.1774 0.6383 0.2830 0.031 Uiso 1 1 calc R
C27 C 0.18729(10) 0.7385(3) 0.2359(2) 0.0221(8) Uani 1 1 d .
H27 H 0.1986 0.7728 0.2759 0.027 Uiso 1 1 calc R
C28 C 0.16585(10) 0.9434(2) 0.17888(18) 0.0163(7) Uani 1 1 d .
C29 C 0.15020(10) 0.9397(2) 0.22511(19) 0.0195(8) Uani 1 1 d .
H29 H 0.1511 0.8904 0.2544 0.023 Uiso 1 1 calc R
C30 C 0.13310(10) 1.0186(3) 0.22206(19) 0.0206(8) Uani 1 1 d .
H30 H 0.1199 1.0339 0.2492 0.025 Uiso 1 1 calc R
C31 C 0.13712(10) 1.0720(2) 0.17338(19) 0.0189(7) Uani 1 1 d .
H31 H 0.1283 1.1313 0.1617 0.023 Uiso 1 1 calc R
C32 C 0.15738(10) 1.0249(2) 0.14620(18) 0.0166(7) Uani 1 1 d .
C33 C 0.07765(10) 0.8927(2) 0.04342(19) 0.0180(7) Uani 1 1 d .
C34 C 0.06529(10) 0.8913(2) 0.09675(19) 0.0181(7) Uani 1 1 d .
C35 C 0.05574(10) 0.9811(2) 0.08396(19) 0.0181(7) Uani 1 1 d .
C36 C 0.06846(10) 0.9824(2) 0.03111(19) 0.0186(7) Uani 1 1 d .
C37 C 0.08732(10) 0.8287(2) 0.00603(19) 0.0207(8) Uani 1 1 d .
C38 C 0.10537(11) 0.8518(3) -0.0322(2) 0.0237(8) Uani 1 1 d .
H38 H 0.1131 0.9085 -0.0312 0.028 Uiso 1 1 calc R
C39 C 0.11210(12) 0.7920(3) -0.0719(2) 0.0300(9) Uani 1 1 d .
H39 H 0.1242 0.8083 -0.0981 0.036 Uiso 1 1 calc R
C40 C 0.10121(13) 0.7091(3) -0.0733(2) 0.0347(10) Uani 1 1 d .
H40 H 0.1057 0.6686 -0.1007 0.042 Uiso 1 1 calc R
C41 C 0.08378(12) 0.6857(3) -0.0347(2) 0.0333(10) Uani 1 1 d .
H41 H 0.0765 0.6287 -0.0351 0.040 Uiso 1 1 calc R
C42 C 0.07681(11) 0.7449(3) 0.0048(2) 0.0260(8) Uani 1 1 d .
H42 H 0.0648 0.7281 0.0311 0.031 Uiso 1 1 calc R
C43 C 0.05980(10) 0.8247(2) 0.13820(19) 0.0202(8) Uani 1 1 d .
C44 C 0.08661(11) 0.7632(3) 0.1715(2) 0.0252(8) Uani 1 1 d .
H44 H 0.1087 0.7644 0.1674 0.030 Uiso 1 1 calc R
C45 C 0.08132(12) 0.7005(3) 0.2104(2) 0.0298(9) Uani 1 1 d .
H45 H 0.0997 0.6593 0.2330 0.036 Uiso 1 1 calc R
C46 C 0.04918(12) 0.6981(3) 0.2164(2) 0.0314(10) Uani 1 1 d .
H46 H 0.0455 0.6553 0.2430 0.038 Uiso 1 1 calc R
C47 C 0.02239(12) 0.7584(3) 0.1833(2) 0.0307(9) Uani 1 1 d .
H47 H 0.0003 0.7566 0.1873 0.037 Uiso 1 1 calc R
C48 C 0.02753(11) 0.8212(3) 0.1443(2) 0.0229(8) Uani 1 1 d .
H48 H 0.0089 0.8621 0.1217 0.028 Uiso 1 1 calc R
C49 C 0.03975(10) 1.0444(2) 0.1115(2) 0.0195(8) Uani 1 1 d .
C50 C 0.04243(10) 1.0366(3) 0.1776(2) 0.0231(8) Uani 1 1 d .
H50 H 0.0532 0.9874 0.2039 0.028 Uiso 1 1 calc R
C51 C 0.02967(11) 1.0994(3) 0.2051(2) 0.0288(9) Uani 1 1 d .
H51 H 0.0322 1.0936 0.2504 0.035 Uiso 1 1 calc R
C52 C 0.01312(11) 1.1709(3) 0.1668(2) 0.0317(10) Uani 1 1 d .
H52 H 0.0042 1.2138 0.1855 0.038 Uiso 1 1 calc R
C53 C 0.00976(11) 1.1790(3) 0.1008(2) 0.0308(9) Uani 1 1 d .
H53 H -0.0015 1.2278 0.0744 0.037 Uiso 1 1 calc R
C54 C 0.02276(10) 1.1164(3) 0.0731(2) 0.0243(8) Uani 1 1 d .
H54 H 0.0201 1.1225 0.0278 0.029 Uiso 1 1 calc R
C55 C 0.06675(10) 1.0419(2) -0.0224(2) 0.0206(8) Uani 1 1 d .
C56 C 0.07962(11) 1.1245(3) -0.0077(2) 0.0247(8) Uani 1 1 d .
H56 H 0.0891 1.1450 0.0381 0.030 Uiso 1 1 calc R
C57 C 0.07874(11) 1.1773(3) -0.0594(2) 0.0295(9) Uani 1 1 d .
H57 H 0.0879 1.2333 -0.0486 0.035 Uiso 1 1 calc R
C58 C 0.06456(11) 1.1484(3) -0.1266(2) 0.0316(10) Uani 1 1 d .
H58 H 0.0643 1.1841 -0.1617 0.038 Uiso 1 1 calc R
C59 C 0.05074(11) 1.0672(3) -0.1424(2) 0.0289(9) Uani 1 1 d .
H59 H 0.0405 1.0478 -0.1886 0.035 Uiso 1 1 calc R
C60 C 0.05184(10) 1.0141(3) -0.0907(2) 0.0236(8) Uani 1 1 d .
H60 H 0.0424 0.9584 -0.1019 0.028 Uiso 1 1 calc R
C61 C 0.20760(11) 1.1345(2) 0.1257(2) 0.0235(8) Uani 1 1 d .
C62 C 0.23856(16) 1.1109(5) 0.1108(4) 0.072(2) Uani 1 1 d .
H62A H 0.2583 1.1522 0.1320 0.108 Uiso 1 1 calc R
H62B H 0.2300 1.1101 0.0610 0.108 Uiso 1 1 calc R
H62C H 0.2477 1.0548 0.1298 0.108 Uiso 1 1 calc R
C63 C 0.19133(19) 1.2166(4) 0.0865(4) 0.079(2) Uani 1 1 d .
H63A H 0.1719 1.2363 0.0972 0.119 Uiso 1 1 calc R
H63B H 0.1812 1.2063 0.0369 0.119 Uiso 1 1 calc R
H63C H 0.2105 1.2595 0.1004 0.119 Uiso 1 1 calc R
C64 C 0.21917(19) 1.1397(5) 0.2002(3) 0.071(2) Uani 1 1 d .
H64A H 0.2278 1.0842 0.2212 0.107 Uiso 1 1 calc R
H64B H 0.1984 1.1574 0.2077 0.107 Uiso 1 1 calc R
H64C H 0.2390 1.1808 0.2211 0.107 Uiso 1 1 calc R
C65 C 0.0799(6) 0.3460(16) 0.2216(8) 0.265(9) Uani 1 1 d D
H65A H 0.0798 0.2950 0.2469 0.397 Uiso 1 1 calc R
H65B H 0.0565 0.3753 0.2058 0.397 Uiso 1 1 calc R
H65C H 0.0998 0.3833 0.2520 0.397 Uiso 1 1 calc R
C66 C 0.0860(2) 0.3210(5) 0.1576(9) 0.198(10) Uani 1 1 d D
C67 C 0.0709(6) 0.3608(15) 0.0442(10) 0.254(12) Uani 1 1 d D
H67A H 0.0932 0.3905 0.0494 0.305 Uiso 1 1 calc R
H67B H 0.0723 0.3008 0.0329 0.305 Uiso 1 1 calc R
C68 C 0.0354(6) 0.4039(16) -0.0112(8) 0.265(9) Uani 1 1 d D
H68A H 0.0139 0.3713 -0.0169 0.397 Uiso 1 1 calc R
H68B H 0.0364 0.4062 -0.0552 0.397 Uiso 1 1 calc R
H68C H 0.0336 0.4613 0.0036 0.397 Uiso 1 1 calc R
F1 F 0.11995(18) 0.6131(3) 0.3672(3) 0.136(3) Uani 1 1 d .
F2 F 0.13256(12) 0.4495(2) 0.36434(16) 0.0700(11) Uani 1 1 d .
F3 F 0.12481(12) 0.5106(3) 0.4714(2) 0.0830(13) Uani 1 1 d .
F4 F 0.18843(11) 0.4628(3) 0.48632(19) 0.0726(11) Uani 1 1 d .
F5 F 0.17461(14) 0.6249(2) 0.48962(18) 0.0842(14) Uani 1 1 d .
F6 F 0.18351(19) 0.5603(4) 0.3866(3) 0.123(2) Uani 1 1 d .
O1 O 0.10517(15) 0.2699(4) 0.1482(5) 0.126(3) Uani 1 1 d .
O2 O 0.0650(3) 0.3702(5) 0.1137(6) 0.163(4) Uani 1 1 d .
Sb1 Sb 0.152171(10) 0.53799(2) 0.426111(15) 0.03887(11) Uani 1 1 d .

loop_
_atom_site_aniso_label
_atom_site_aniso_U_11
_atom_site_aniso_U_22
_atom_site_aniso_U_33
_atom_site_aniso_U_23
_atom_site_aniso_U_13
_atom_site_aniso_U_12
Pd1 0.02219(14) 0.01717(15) 0.01465(15) 0.00006(9) 0.01186(12) 0.00124(10)
Co1 0.0163(3) 0.0176(3) 0.0136(3) -0.0011(2) 0.0083(3) -0.0002(2)
P1 0.0192(4) 0.0187(5) 0.0135(4) -0.0001(3) 0.0096(4) 0.0009(4)
S1 0.0207(4) 0.0166(4) 0.0152(4) -0.0003(3) 0.0107(4) -0.0002(3)
C1 0.029(2) 0.028(2) 0.0121(18) -0.0008(14) 0.0134(17) 0.0023(16)
C2 0.029(2) 0.029(2) 0.0152(18) -0.0002(15) 0.0177(17) 0.0044(17)
C3 0.033(2) 0.025(2) 0.0192(19) -0.0011(15) 0.0180(18) 0.0069(17)
C4 0.032(2) 0.029(2) 0.0115(18) 0.0022(14) 0.0137(17) 0.0029(17)
C5 0.034(2) 0.030(2) 0.028(2) 0.0043(17) 0.021(2) 0.0070(18)
C6 0.046(3) 0.033(2) 0.037(3) 0.0103(19) 0.030(2) 0.013(2)
C7 0.059(3) 0.032(2) 0.035(3) 0.0059(19) 0.035(2) 0.003(2)
C8 0.045(3) 0.040(3) 0.038(3) 0.008(2) 0.029(2) -0.006(2)
C9 0.030(2) 0.037(2) 0.028(2) 0.0103(17) 0.0165(19) 0.0039(19)
C10 0.034(2) 0.024(2) 0.0177(19) -0.0001(15) 0.0189(18) 0.0064(17)
C11 0.032(2) 0.029(2) 0.022(2) 0.0022(16) 0.0158(18) 0.0080(18)
C12 0.037(2) 0.041(3) 0.024(2) 0.0023(18) 0.018(2) 0.011(2)
C13 0.051(3) 0.040(3) 0.020(2) 0.0094(18) 0.021(2) 0.022(2)
C14 0.064(3) 0.029(2) 0.026(2) 0.0083(17) 0.032(2) 0.015(2)
C15 0.046(2) 0.026(2) 0.024(2) 0.0011(16) 0.026(2) 0.0066(19)
C16 0.0207(18) 0.0212(19) 0.0170(19) -0.0004(14) 0.0099(16) -0.0013(15)
C17 0.024(2) 0.045(3) 0.022(2) -0.0086(17) 0.0110(18) 0.0010(18)
C18 0.020(2) 0.057(3) 0.030(2) -0.005(2) 0.0116(19) 0.003(2)
C19 0.0219(19) 0.029(2) 0.023(2) -0.0012(16) 0.0055(17) -0.0041(17)
C20 0.031(2) 0.038(2) 0.021(2) -0.0105(17) 0.0071(19) -0.0015(19)
C21 0.023(2) 0.037(2) 0.023(2) -0.0069(17) 0.0091(18) 0.0025(18)
C22 0.0162(17) 0.0220(19) 0.0198(19) 0.0016(14) 0.0084(16) 0.0036(15)
C23 0.0257(19) 0.023(2) 0.022(2) 0.0004(15) 0.0114(17) 0.0015(16)
C24 0.035(2) 0.022(2) 0.033(2) -0.0050(16) 0.015(2) 0.0000(18)
C25 0.031(2) 0.019(2) 0.041(3) 0.0026(17) 0.019(2) 0.0008(17)
C26 0.026(2) 0.027(2) 0.028(2) 0.0091(16) 0.0153(18) 0.0031(17)
C27 0.0205(18) 0.027(2) 0.020(2) 0.0022(15) 0.0100(16) 0.0023(16)
C28 0.0163(16) 0.0183(18) 0.0144(18) -0.0019(13) 0.0072(15) 0.0000(14)
C29 0.0209(18) 0.0245(19) 0.0147(18) 0.0006(14) 0.0097(16) -0.0010(15)
C30 0.0199(17) 0.028(2) 0.0158(19) -0.0053(14) 0.0099(16) -0.0017(16)
C31 0.0195(17) 0.0221(19) 0.0167(18) -0.0055(14) 0.0097(16) -0.0014(15)
C32 0.0177(17) 0.0198(18) 0.0141(18) -0.0036(13) 0.0087(15) -0.0032(14)
C33 0.0194(17) 0.0192(18) 0.0155(18) -0.0014(13) 0.0079(15) -0.0027(15)
C34 0.0159(17) 0.0204(19) 0.0184(19) -0.0001(14) 0.0082(15) 0.0006(14)
C35 0.0178(17) 0.0194(18) 0.0171(18) -0.0011(14) 0.0081(15) -0.0012(15)
C36 0.0157(16) 0.0217(19) 0.0176(19) -0.0024(14) 0.0068(15) -0.0023(15)
C37 0.0204(18) 0.024(2) 0.0146(18) -0.0036(14) 0.0052(16) 0.0016(15)
C38 0.0233(19) 0.026(2) 0.021(2) -0.0041(15) 0.0090(17) 0.0007(16)
C39 0.029(2) 0.038(2) 0.026(2) -0.0084(17) 0.0153(19) 0.0002(19)
C40 0.040(2) 0.032(2) 0.031(2) -0.0138(18) 0.015(2) 0.004(2)
C41 0.037(2) 0.025(2) 0.036(2) -0.0086(17) 0.014(2) -0.0019(19)
C42 0.028(2) 0.024(2) 0.022(2) -0.0022(15) 0.0080(18) -0.0006(17)
C43 0.0218(18) 0.0211(19) 0.0193(19) -0.0009(14) 0.0108(16) -0.0015(15)
C44 0.0238(19) 0.025(2) 0.030(2) 0.0024(16) 0.0154(18) 0.0011(16)
C45 0.031(2) 0.027(2) 0.032(2) 0.0088(17) 0.015(2) 0.0049(18)
C46 0.038(2) 0.029(2) 0.034(2) 0.0086(18) 0.023(2) 0.0008(19)
C47 0.030(2) 0.033(2) 0.035(2) 0.0043(18) 0.020(2) -0.0017(19)
C48 0.0236(19) 0.025(2) 0.023(2) 0.0024(15) 0.0137(17) 0.0008(16)
C49 0.0167(17) 0.0201(19) 0.022(2) -0.0024(14) 0.0094(16) -0.0011(15)
C50 0.0211(18) 0.027(2) 0.026(2) -0.0031(15) 0.0147(17) -0.0035(16)
C51 0.027(2) 0.037(2) 0.030(2) -0.0081(18) 0.0186(19) -0.0037(18)
C52 0.028(2) 0.030(2) 0.044(3) -0.0130(19) 0.022(2) -0.0009(18)
C53 0.025(2) 0.024(2) 0.042(3) -0.0019(18) 0.014(2) 0.0024(17)
C54 0.0220(19) 0.024(2) 0.026(2) 0.0001(15) 0.0101(17) 0.0000(16)
C55 0.0173(17) 0.024(2) 0.022(2) 0.0025(14) 0.0109(16) 0.0018(15)
C56 0.0230(19) 0.025(2) 0.023(2) 0.0020(15) 0.0076(17) -0.0001(16)
C57 0.024(2) 0.027(2) 0.035(2) 0.0105(17) 0.0115(19) 0.0016(17)
C58 0.027(2) 0.043(3) 0.031(2) 0.0170(19) 0.0192(19) 0.0099(19)
C59 0.025(2) 0.045(3) 0.018(2) 0.0052(17) 0.0116(18) 0.0065(19)
C60 0.0214(18) 0.029(2) 0.022(2) -0.0008(16) 0.0109(17) 0.0027(16)
C61 0.028(2) 0.023(2) 0.025(2) -0.0068(15) 0.0165(18) -0.0086(16)
C62 0.054(3) 0.097(5) 0.092(5) -0.068(4) 0.058(4) -0.055(4)
C63 0.063(4) 0.029(3) 0.108(6) 0.006(3) 0.006(4) -0.015(3)
C64 0.083(4) 0.106(6) 0.032(3) -0.027(3) 0.032(3) -0.074(4)
C65 0.274(19) 0.37(2) 0.102(8) -0.062(12) 0.043(10) -0.034(17)
C66 0.042(4) 0.037(4) 0.36(2) -0.011(8) -0.041(8) -0.002(4)
C67 0.31(3) 0.31(3) 0.167(17) -0.033(18) 0.129(19) 0.11(2)
C68 0.274(19) 0.37(2) 0.102(8) -0.062(12) 0.043(10) -0.034(17)
F1 0.164(5) 0.074(3) 0.074(3) 0.032(2) -0.028(3) 0.015(3)
F2 0.100(3) 0.055(2) 0.0345(17) -0.0060(14) 0.0127(18) -0.044(2)
F3 0.083(3) 0.094(3) 0.102(3) 0.007(3) 0.068(3) -0.004(2)
F4 0.078(3) 0.076(3) 0.049(2) -0.0160(17) 0.0160(19) 0.023(2)
F5 0.154(4) 0.047(2) 0.044(2) -0.0101(15) 0.039(2) -0.025(2)
F6 0.199(6) 0.122(4) 0.109(4) -0.051(3) 0.122(4) -0.101(4)
O1 0.059(3) 0.051(3) 0.239(9) -0.027(4) 0.043(4) 0.008(3)
O2 0.183(9) 0.087(5) 0.235(11) 0.021(6) 0.108(8) 0.054(6)
Sb1 0.0580(2) 0.03428(18) 0.02285(16) 0.00315(11) 0.01710(15) -0.01447(14)

loop_
_atom_type_symbol
_atom_type_description
_atom_type_scat_dispersion_real
_atom_type_scat_dispersion_imag
_atom_type_scat_source
C C 0.0181 0.0091 'International Tables Vol C Tables 4.2.6.8 and 6.1.1.4'
H H 0.0000 0.0000 'International Tables Vol C Tables 4.2.6.8 and 6.1.1.4'
F F 0.0727 0.0534 'International Tables Vol C Tables 4.2.6.8 and 6.1.1.4'
P P 0.2955 0.4335 'International Tables Vol C Tables 4.2.6.8 and 6.1.1.4'
S S 0.3331 0.5567 'International Tables Vol C Tables 4.2.6.8 and 6.1.1.4'
Co Co -2.3653 3.6143 'International Tables Vol C Tables 4.2.6.8 and 6.1.1.4'
Pd Pd 0.1215 3.9337 'International Tables Vol C Tables 4.2.6.8 and 6.1.1.4'
Sb Sb -0.0562 5.8946 'International Tables Vol C Tables 4.2.6.8 and 6.1.1.4'
O O 0.0492 0.0322 'International Tables Vol C Tables 4.2.6.8 and 6.1.1.4'

loop_
_geom_angle_atom_site_label_1
_geom_angle_atom_site_label_2
_geom_angle_atom_site_label_3
_geom_angle
C2 Pd1 C3 37.71(15)
C2 Pd1 C1 36.92(15)
C3 Pd1 C1 67.06(14)
C2 Pd1 P1 141.00(11)
C3 Pd1 P1 106.31(11)
C1 Pd1 P1 168.24(11)
C2 Pd1 S1 127.97(11)
C3 Pd1 S1 164.80(11)
C1 Pd1 S1 97.84(10)
P1 Pd1 S1 88.87(3)
C35 Co1 C36 43.45(15)
C35 Co1 C34 43.44(15)
C36 Co1 C34 63.03(15)
C35 Co1 C33 62.57(15)
C36 Co1 C33 43.01(15)
C34 Co1 C33 43.04(15)
C35 Co1 C32 142.84(15)
C36 Co1 C32 115.98(15)
C34 Co1 C32 170.61(15)
C33 Co1 C32 129.24(14)
C35 Co1 C31 111.29(15)
C36 Co1 C31 114.79(16)
C34 Co1 C31 148.58(15)
C33 Co1 C31 155.15(15)
C32 Co1 C31 40.81(14)
C35 Co1 C30 108.37(15)
C36 Co1 C30 140.89(16)
C34 Co1 C30 119.68(15)
C33 Co1 C30 162.40(15)
C32 Co1 C30 67.50(14)
C31 Co1 C30 40.35(15)
C35 Co1 C28 173.47(15)
C36 Co1 C28 143.01(15)
C34 Co1 C28 134.27(15)
C33 Co1 C28 120.76(15)
C32 Co1 C28 40.59(14)
C31 Co1 C28 68.20(15)
C30 Co1 C28 66.79(14)
C35 Co1 C29 133.84(15)
C36 Co1 C29 176.34(15)
C34 Co1 C29 113.34(15)
C33 Co1 C29 134.82(15)
C32 Co1 C29 67.66(14)
C31 Co1 C29 67.99(15)
C30 Co1 C29 39.79(15)
C28 Co1 C29 39.65(14)
C28 P1 C22 105.80(17)
C28 P1 C16 103.95(17)
C22 P1 C16 105.55(17)
C28 P1 Pd1 103.67(12)
C22 P1 Pd1 123.66(13)
C16 P1 Pd1 112.36(12)
C32 S1 C61 104.30(17)
C32 S1 Pd1 101.92(13)
C61 S1 Pd1 108.36(13)
C2 C1 C4 124.5(4)
C2 C1 Pd1 68.5(2)
C4 C1 Pd1 122.2(3)
C1 C2 C3 121.1(4)
C1 C2 Pd1 74.5(2)
C3 C2 Pd1 71.2(2)
C2 C3 C10 122.0(4)
C2 C3 Pd1 71.1(2)
C10 C3 Pd1 120.7(3)
C9 C4 C5 118.2(4)
C9 C4 C1 122.8(4)
C5 C4 C1 119.0(4)
C6 C5 C4 120.8(4)
C5 C6 C7 119.8(4)
C8 C7 C6 119.8(4)
C9 C8 C7 120.4(4)
C8 C9 C4 120.9(4)
C11 C10 C15 118.4(4)
C11 C10 C3 122.2(4)
C15 C10 C3 119.4(4)
C12 C11 C10 120.9(4)
C11 C12 C13 120.2(4)
C14 C13 C12 119.4(4)
C13 C14 C15 120.8(4)
C14 C15 C10 120.2(4)
C17 C16 C21 118.9(4)
C17 C16 P1 118.2(3)
C21 C16 P1 122.8(3)
C18 C17 C16 121.0(4)
C17 C18 C19 120.4(4)
C20 C19 C18 119.4(4)
C19 C20 C21 120.5(4)
C16 C21 C20 119.8(4)
C23 C22 C27 119.2(4)
C23 C22 P1 120.2(3)
C27 C22 P1 120.5(3)
C24 C23 C22 120.0(4)
C25 C24 C23 120.0(4)
C24 C25 C26 120.9(4)
C27 C26 C25 120.0(4)
C26 C27 C22 119.9(4)
C29 C28 C32 107.7(3)
C29 C28 P1 132.9(3)
C32 C28 P1 118.9(3)
C29 C28 Co1 70.3(2)
C32 C28 Co1 67.9(2)
P1 C28 Co1 133.3(2)
C30 C29 C28 107.7(3)
C30 C29 Co1 69.1(2)
C28 C29 Co1 70.1(2)
C29 C30 C31 109.6(3)
C29 C30 Co1 71.1(2)
C31 C30 Co1 69.2(2)
C30 C31 C32 106.6(3)
C30 C31 Co1 70.4(2)
C32 C31 Co1 69.3(2)
C31 C32 C28 108.5(3)
C31 C32 S1 128.5(3)
C28 C32 S1 123.0(3)
C31 C32 Co1 69.9(2)
C28 C32 Co1 71.5(2)
S1 C32 Co1 122.94(19)
C36 C33 C37 133.0(3)
C36 C33 C34 90.4(3)
C37 C33 C34 135.4(3)
C36 C33 Co1 67.8(2)
C37 C33 Co1 130.9(3)
C34 C33 Co1 67.8(2)
C33 C34 C35 89.7(3)
C33 C34 C43 134.7(3)
C35 C34 C43 135.1(3)
C33 C34 Co1 69.1(2)
C35 C34 Co1 67.8(2)
C43 C34 Co1 126.7(3)
C36 C35 C34 90.2(3)
C36 C35 C49 134.2(3)
C34 C35 C49 135.6(3)
C36 C35 Co1 68.7(2)
C34 C35 Co1 68.8(2)
C49 C35 Co1 121.3(3)
C33 C36 C35 89.8(3)
C33 C36 C55 132.9(3)
C35 C36 C55 136.4(3)
C33 C36 Co1 69.2(2)
C35 C36 Co1 67.9(2)
C55 C36 Co1 128.3(3)
C42 C37 C38 118.9(4)
C42 C37 C33 120.7(4)
C38 C37 C33 120.3(4)
C39 C38 C37 120.2(4)
C40 C39 C38 120.4(4)
C39 C40 C41 119.5(4)
C40 C41 C42 120.5(4)
C41 C42 C37 120.4(4)
C48 C43 C44 118.7(4)
C48 C43 C34 120.5(3)
C44 C43 C34 120.9(3)
C45 C44 C43 120.7(4)
C46 C45 C44 120.0(4)
C45 C46 C47 119.7(4)
C46 C47 C48 120.6(4)
C47 C48 C43 120.4(4)
C54 C49 C50 118.1(4)
C54 C49 C35 120.4(4)
C50 C49 C35 121.4(4)
C51 C50 C49 121.1(4)
C50 C51 C52 120.3(4)
C51 C52 C53 119.3(4)
C52 C53 C54 120.6(4)
C53 C54 C49 120.5(4)
C56 C55 C60 118.5(4)
C56 C55 C36 122.8(4)
C60 C55 C36 118.7(4)
C55 C56 C57 120.8(4)
C58 C57 C56 120.1(4)
C59 C58 C57 119.9(4)
C58 C59 C60 120.1(4)
C59 C60 C55 120.6(4)
C64 C61 C62 112.0(5)
C64 C61 C63 114.0(5)
C62 C61 C63 106.8(5)
C64 C61 S1 111.8(3)
C62 C61 S1 107.9(3)
C63 C61 S1 103.7(3)
O1 C66 O2 124.7(18)
O1 C66 C65 134.1(16)
O2 C66 C65 101.2(12)
C68 C67 O2 101.4(13)
C66 O2 C67 108.5(12)
F1 Sb1 F3 96.2(3)
F1 Sb1 F2 92.6(2)
F3 Sb1 F2 92.5(2)
F1 Sb1 F5 89.8(2)
F3 Sb1 F5 89.5(2)
F2 Sb1 F5 176.7(2)
F1 Sb1 F6 88.9(3)
F3 Sb1 F6 174.7(3)
F2 Sb1 F6 88.31(19)
F5 Sb1 F6 89.5(2)
F1 Sb1 F4 175.9(3)
F3 Sb1 F4 87.6(2)
F2 Sb1 F4 88.39(17)
F5 Sb1 F4 89.04(18)
F6 Sb1 F4 87.2(3)

loop_
_geom_bond_atom_site_label_1
_geom_bond_atom_site_label_2
_geom_bond_distance
Pd1 C2 2.181(4)
Pd1 C3 2.183(4)
Pd1 C1 2.259(4)
Pd1 P1 2.3036(9)
Pd1 S1 2.3809(9)
Co1 C35 1.978(4)
Co1 C36 1.989(4)
Co1 C34 1.991(4)
Co1 C33 2.009(4)
Co1 C32 2.051(4)
Co1 C31 2.059(4)
Co1 C30 2.075(4)
Co1 C28 2.098(4)
Co1 C29 2.101(4)
P1 C28 1.798(4)
P1 C22 1.808(4)
P1 C16 1.824(4)
S1 C32 1.762(4)
S1 C61 1.890(4)
C1 C2 1.408(6)
C1 C4 1.469(5)
C2 C3 1.410(6)
C3 C10 1.482(6)
C4 C9 1.398(6)
C4 C5 1.404(6)
C5 C6 1.390(6)
C6 C7 1.394(7)
C7 C8 1.384(7)
C8 C9 1.384(6)
C10 C11 1.396(6)
C10 C15 1.398(6)
C11 C12 1.386(6)
C12 C13 1.388(7)
C13 C14 1.379(7)
C14 C15 1.390(6)
C16 C17 1.384(5)
C16 C21 1.394(5)
C17 C18 1.376(6)
C18 C19 1.385(6)
C19 C20 1.376(6)
C20 C21 1.399(6)
C22 C23 1.398(5)
C22 C27 1.407(5)
C23 C24 1.390(6)
C24 C25 1.371(6)
C25 C26 1.386(6)
C26 C27 1.384(6)
C28 C29 1.424(5)
C28 C32 1.440(5)
C29 C30 1.421(6)
C30 C31 1.426(5)
C31 C32 1.433(5)
C33 C36 1.466(5)
C33 C37 1.466(5)
C33 C34 1.468(5)
C34 C35 1.469(5)
C34 C43 1.474(5)
C35 C36 1.468(5)
C35 C49 1.469(5)
C36 C55 1.478(5)
C37 C42 1.394(6)
C37 C38 1.395(6)
C38 C39 1.394(6)
C39 C40 1.384(7)
C40 C41 1.384(7)
C41 C42 1.390(6)
C43 C48 1.393(5)
C43 C44 1.401(6)
C44 C45 1.389(6)
C45 C46 1.384(6)
C46 C47 1.387(6)
C47 C48 1.387(6)
C49 C54 1.400(6)
C49 C50 1.403(6)
C50 C51 1.384(6)
C51 C52 1.388(7)
C52 C53 1.389(7)
C53 C54 1.390(6)
C55 C56 1.393(6)
C55 C60 1.402(6)
C56 C57 1.393(6)
C57 C58 1.387(7)
C58 C59 1.385(7)
C59 C60 1.392(6)
C61 C64 1.474(6)
C61 C62 1.496(6)
C61 C63 1.534(7)
C65 C66 1.579(16)
C66 O1 1.211(13)
C66 O2 1.231(13)
C67 C68 1.564(16)
C67 O2 1.646(18)
F1 Sb1 1.809(4)
F2 Sb1 1.857(3)
F3 Sb1 1.855(4)
F4 Sb1 1.893(4)
F5 Sb1 1.872(3)
F6 Sb1 1.881(4)

loop_
_geom_torsion_atom_site_label_1
_geom_torsion_atom_site_label_2
_geom_torsion_atom_site_label_3
_geom_torsion_atom_site_label_4
_geom_torsion
C2 Pd1 P1 C28 179.0(2)
C3 Pd1 P1 C28 -162.50(17)
C1 Pd1 P1 C28 -108.5(5)
S1 Pd1 P1 C28 16.59(12)
C2 Pd1 P1 C22 -61.1(2)
C3 Pd1 P1 C22 -42.60(18)
C1 Pd1 P1 C22 11.4(5)
S1 Pd1 P1 C22 136.50(14)
C2 Pd1 P1 C16 67.4(2)
C3 Pd1 P1 C16 85.88(18)
C1 Pd1 P1 C16 139.9(5)
S1 Pd1 P1 C16 -95.03(14)
C2 Pd1 S1 C32 -178.40(18)
C3 Pd1 S1 C32 164.4(4)
C1 Pd1 S1 C32 157.98(16)
P1 Pd1 S1 C32 -12.33(12)
C2 Pd1 S1 C61 -68.77(19)
C3 Pd1 S1 C61 -86.0(5)
C1 Pd1 S1 C61 -92.39(17)
P1 Pd1 S1 C61 97.30(14)
C3 Pd1 C1 C2 -29.9(2)
P1 Pd1 C1 C2 -87.4(6)
S1 Pd1 C1 C2 148.3(2)
C2 Pd1 C1 C4 -118.2(4)
C3 Pd1 C1 C4 -148.1(4)
P1 Pd1 C1 C4 154.4(4)
S1 Pd1 C1 C4 30.1(3)
C4 C1 C2 C3 171.3(4)
Pd1 C1 C2 C3 56.1(3)
C4 C1 C2 Pd1 115.2(4)
C3 Pd1 C2 C1 131.3(4)
P1 Pd1 C2 C1 161.13(18)
S1 Pd1 C2 C1 -41.4(3)
C1 Pd1 C2 C3 -131.3(4)
P1 Pd1 C2 C3 29.8(3)
S1 Pd1 C2 C3 -172.70(19)
C1 C2 C3 C10 -172.7(3)
Pd1 C2 C3 C10 -115.0(3)
C1 C2 C3 Pd1 -57.7(3)
C1 Pd1 C3 C2 29.3(2)
P1 Pd1 C3 C2 -161.0(2)
S1 Pd1 C3 C2 22.5(6)
C2 Pd1 C3 C10 116.7(4)
C1 Pd1 C3 C10 146.0(4)
P1 Pd1 C3 C10 -44.3(3)
S1 Pd1 C3 C10 139.1(3)
C2 C1 C4 C9 6.7(6)
Pd1 C1 C4 C9 91.5(4)
C2 C1 C4 C5 -170.8(4)
Pd1 C1 C4 C5 -86.0(4)
C9 C4 C5 C6 -2.9(6)
C1 C4 C5 C6 174.7(4)
C4 C5 C6 C7 0.3(7)
C5 C6 C7 C8 2.4(7)
C6 C7 C8 C9 -2.5(7)
C7 C8 C9 C4 -0.1(7)
C5 C4 C9 C8 2.8(6)
C1 C4 C9 C8 -174.7(4)
C2 C3 C10 C11 7.9(6)
Pd1 C3 C10 C11 -77.9(4)
C2 C3 C10 C15 -172.4(3)
Pd1 C3 C10 C15 101.8(4)
C15 C10 C11 C12 -1.8(6)
C3 C10 C11 C12 177.9(4)
C10 C11 C12 C13 -0.3(6)
C11 C12 C13 C14 1.9(6)
C12 C13 C14 C15 -1.4(6)
C13 C14 C15 C10 -0.8(6)
C11 C10 C15 C14 2.3(6)
C3 C10 C15 C14 -177.4(3)
C28 P1 C16 C17 -164.4(3)
C22 P1 C16 C17 84.5(4)
Pd1 P1 C16 C17 -53.0(4)
C28 P1 C16 C21 13.0(4)
C22 P1 C16 C21 -98.1(4)
Pd1 P1 C16 C21 124.4(3)
C21 C16 C17 C18 -0.6(7)
P1 C16 C17 C18 176.9(4)
C16 C17 C18 C19 -0.6(8)
C17 C18 C19 C20 1.2(7)
C18 C19 C20 C21 -0.7(7)
C17 C16 C21 C20 1.2(7)
P1 C16 C21 C20 -176.2(3)
C19 C20 C21 C16 -0.5(7)
C28 P1 C22 C23 110.4(3)
C16 P1 C22 C23 -139.8(3)
Pd1 P1 C22 C23 -8.5(4)
C28 P1 C22 C27 -66.8(3)
C16 P1 C22 C27 43.0(3)
Pd1 P1 C22 C27 174.3(2)
C27 C22 C23 C24 -0.7(6)
P1 C22 C23 C24 -177.9(3)
C22 C23 C24 C25 1.9(6)
C23 C24 C25 C26 -1.6(6)
C24 C25 C26 C27 0.1(6)
C25 C26 C27 C22 1.0(6)
C23 C22 C27 C26 -0.7(5)
P1 C22 C27 C26 176.5(3)
C22 P1 C28 C29 39.0(4)
C16 P1 C28 C29 -71.9(4)
Pd1 P1 C28 C29 170.4(3)
C22 P1 C28 C32 -150.9(3)
C16 P1 C28 C32 98.1(3)
Pd1 P1 C28 C32 -19.5(3)
C22 P1 C28 Co1 -64.9(3)
C16 P1 C28 Co1 -175.9(3)
Pd1 P1 C28 Co1 66.5(3)
C35 Co1 C28 C29 -5.5(14)
C36 Co1 C28 C29 -175.9(3)
C34 Co1 C28 C29 -72.0(3)
C33 Co1 C28 C29 -124.6(2)
C32 Co1 C28 C29 119.5(3)
C31 Co1 C28 C29 81.4(2)
C30 Co1 C28 C29 37.6(2)
C35 Co1 C28 C32 -125.0(13)
C36 Co1 C28 C32 64.5(3)
C34 Co1 C28 C32 168.5(2)
C33 Co1 C28 C32 115.9(2)
C31 Co1 C28 C32 -38.2(2)
C30 Co1 C28 C32 -82.0(2)
C29 Co1 C28 C32 -119.5(3)
C35 Co1 C28 P1 125.4(12)
C36 Co1 C28 P1 -45.0(4)
C34 Co1 C28 P1 59.0(4)
C33 Co1 C28 P1 6.4(3)
C32 Co1 C28 P1 -109.5(4)
C31 Co1 C28 P1 -147.7(3)
C30 Co1 C28 P1 168.5(3)
C29 Co1 C28 P1 130.9(4)
C32 C28 C29 C30 -1.3(4)
P1 C28 C29 C30 169.5(3)
Co1 C28 C29 C30 -59.1(3)
C32 C28 C29 Co1 57.8(2)
P1 C28 C29 Co1 -131.3(3)
C35 Co1 C29 C30 -62.0(3)
C36 Co1 C29 C30 -103(2)
C34 Co1 C29 C30 -108.9(2)
C33 Co1 C29 C30 -155.0(2)
C32 Co1 C29 C30 81.2(2)
C31 Co1 C29 C30 37.0(2)
C28 Co1 C29 C30 118.9(3)
C35 Co1 C29 C28 179.1(2)
C36 Co1 C29 C28 138(2)
C34 Co1 C29 C28 132.1(2)
C33 Co1 C29 C28 86.0(3)
C32 Co1 C29 C28 -37.7(2)
C31 Co1 C29 C28 -82.0(2)
C30 Co1 C29 C28 -118.9(3)
C28 C29 C30 C31 1.1(4)
Co1 C29 C30 C31 -58.7(3)
C28 C29 C30 Co1 59.7(3)
C35 Co1 C30 C29 137.9(2)
C36 Co1 C30 C29 174.3(2)
C34 Co1 C30 C29 91.6(2)
C33 Co1 C30 C29 81.8(6)
C32 Co1 C30 C29 -81.6(2)
C31 Co1 C30 C29 -120.6(3)
C28 Co1 C30 C29 -37.4(2)
C35 Co1 C30 C31 -101.5(2)
C36 Co1 C30 C31 -65.1(3)
C34 Co1 C30 C31 -147.8(2)
C33 Co1 C30 C31 -157.6(5)
C32 Co1 C30 C31 38.9(2)
C28 Co1 C30 C31 83.2(2)
C29 Co1 C30 C31 120.6(3)
C29 C30 C31 C32 -0.4(4)
Co1 C30 C31 C32 -60.2(2)
C29 C30 C31 Co1 59.8(3)
C35 Co1 C31 C30 93.7(2)
C36 Co1 C31 C30 140.9(2)
C34 Co1 C31 C30 62.6(4)
C33 Co1 C31 C30 164.1(3)
C32 Co1 C31 C30 -117.3(3)
C28 Co1 C31 C30 -79.3(2)
C29 Co1 C31 C30 -36.5(2)
C35 Co1 C31 C32 -149.0(2)
C36 Co1 C31 C32 -101.7(2)
C34 Co1 C31 C32 179.9(3)
C33 Co1 C31 C32 -78.6(4)
C30 Co1 C31 C32 117.3(3)
C28 Co1 C31 C32 38.0(2)
C29 Co1 C31 C32 80.8(2)
C30 C31 C32 C28 -0.5(4)
Co1 C31 C32 C28 -61.4(2)
C30 C31 C32 S1 177.6(3)
Co1 C31 C32 S1 116.7(3)
C30 C31 C32 Co1 60.9(2)
C29 C28 C32 C31 1.1(4)
P1 C28 C32 C31 -171.2(3)
Co1 C28 C32 C31 60.4(2)
C29 C28 C32 S1 -177.0(3)
P1 C28 C32 S1 10.6(4)
Co1 C28 C32 S1 -117.8(3)
C29 C28 C32 Co1 -59.3(3)
P1 C28 C32 Co1 128.4(3)
C61 S1 C32 C31 73.7(4)
Pd1 S1 C32 C31 -173.6(3)
C61 S1 C32 C28 -108.5(3)
Pd1 S1 C32 C28 4.2(3)
C61 S1 C32 Co1 163.3(2)
Pd1 S1 C32 Co1 -84.0(2)
C35 Co1 C32 C31 52.5(3)
C36 Co1 C32 C31 98.6(2)
C34 Co1 C32 C31 -180(43)
C33 Co1 C32 C31 147.9(2)
C30 Co1 C32 C31 -38.5(2)
C28 Co1 C32 C31 -118.6(3)
C29 Co1 C32 C31 -81.7(2)
C35 Co1 C32 C28 171.1(2)
C36 Co1 C32 C28 -142.8(2)
C34 Co1 C32 C28 -61.2(10)
C33 Co1 C32 C28 -93.5(3)
C31 Co1 C32 C28 118.6(3)
C30 Co1 C32 C28 80.1(2)
C29 Co1 C32 C28 36.9(2)
C35 Co1 C32 S1 -71.1(3)
C36 Co1 C32 S1 -25.0(3)
C34 Co1 C32 S1 56.6(10)
C33 Co1 C32 S1 24.3(3)
C31 Co1 C32 S1 -123.6(3)
C30 Co1 C32 S1 -162.1(3)
C28 Co1 C32 S1 117.8(3)
C29 Co1 C32 S1 154.7(3)
C35 Co1 C33 C36 50.0(2)
C34 Co1 C33 C36 100.0(3)
C32 Co1 C33 C36 -87.3(3)
C31 Co1 C33 C36 -31.5(4)
C30 Co1 C33 C36 112.5(5)
C28 Co1 C33 C36 -136.4(2)
C29 Co1 C33 C36 175.8(2)
C35 Co1 C33 C37 178.4(4)
C36 Co1 C33 C37 128.4(4)
C34 Co1 C33 C37 -131.6(5)
C32 Co1 C33 C37 41.0(4)
C31 Co1 C33 C37 96.9(5)
C30 Co1 C33 C37 -119.1(5)
C28 Co1 C33 C37 -8.0(4)
C29 Co1 C33 C37 -55.8(4)
C35 Co1 C33 C34 -50.0(2)
C36 Co1 C33 C34 -100.0(3)
C32 Co1 C33 C34 172.7(2)
C31 Co1 C33 C34 -131.5(3)
C30 Co1 C33 C34 12.5(6)
C28 Co1 C33 C34 123.6(2)
C29 Co1 C33 C34 75.8(3)
C36 C33 C34 C35 0.5(3)
C37 C33 C34 C35 -167.3(4)
Co1 C33 C34 C35 66.3(2)
C36 C33 C34 C43 172.7(4)
C37 C33 C34 C43 4.9(8)
Co1 C33 C34 C43 -121.5(4)
C36 C33 C34 Co1 -65.7(2)
C37 C33 C34 Co1 126.4(5)
C35 Co1 C34 C33 98.6(3)
C36 Co1 C34 C33 48.9(2)
C32 Co1 C34 C33 -37.4(10)
C31 Co1 C34 C33 142.9(3)
C30 Co1 C34 C33 -175.7(2)
C28 Co1 C34 C33 -90.1(3)
C29 Co1 C34 C33 -131.5(2)
C36 Co1 C34 C35 -49.7(2)
C33 Co1 C34 C35 -98.6(3)
C32 Co1 C34 C35 -136.0(9)
C31 Co1 C34 C35 44.3(4)
C30 Co1 C34 C35 85.7(2)
C28 Co1 C34 C35 171.3(2)
C29 Co1 C34 C35 129.9(2)
C35 Co1 C34 C43 -130.6(4)
C36 Co1 C34 C43 179.8(4)
C33 Co1 C34 C43 130.9(4)
C32 Co1 C34 C43 93.5(10)
C31 Co1 C34 C43 -86.3(4)
C30 Co1 C34 C43 -44.8(4)
C28 Co1 C34 C43 40.7(4)
C29 Co1 C34 C43 -0.6(4)
C33 C34 C35 C36 -0.5(3)
C43 C34 C35 C36 -172.7(4)
Co1 C34 C35 C36 67.0(2)
C33 C34 C35 C49 179.0(4)
C43 C34 C35 C49 6.8(7)
Co1 C34 C35 C49 -113.5(4)
C33 C34 C35 Co1 -67.5(2)
C43 C34 C35 Co1 120.4(5)
C34 Co1 C35 C36 -98.9(3)
C33 Co1 C35 C36 -49.5(2)
C32 Co1 C35 C36 70.2(3)
C31 Co1 C35 C36 104.1(2)
C30 Co1 C35 C36 147.0(2)
C28 Co1 C35 C36 -171.6(12)
C29 Co1 C35 C36 -176.5(2)
C36 Co1 C35 C34 98.9(3)
C33 Co1 C35 C34 49.5(2)
C32 Co1 C35 C34 169.2(2)
C31 Co1 C35 C34 -157.0(2)
C30 Co1 C35 C34 -114.1(2)
C28 Co1 C35 C34 -72.7(13)
C29 Co1 C35 C34 -77.6(3)
C36 Co1 C35 C49 -129.7(4)
C34 Co1 C35 C49 131.4(4)
C33 Co1 C35 C49 -179.1(4)
C32 Co1 C35 C49 -59.4(4)
C31 Co1 C35 C49 -25.6(3)
C30 Co1 C35 C49 17.3(3)
C28 Co1 C35 C49 58.7(14)
C29 Co1 C35 C49 53.8(4)
C37 C33 C36 C35 167.8(4)
C34 C33 C36 C35 -0.5(3)
Co1 C33 C36 C35 -66.3(2)
C37 C33 C36 C55 -2.3(7)
C34 C33 C36 C55 -170.6(4)
Co1 C33 C36 C55 123.6(4)
C37 C33 C36 Co1 -125.9(4)
C34 C33 C36 Co1 65.8(2)
C34 C35 C36 C33 0.5(3)
C49 C35 C36 C33 -179.0(4)
Co1 C35 C36 C33 67.6(2)
C34 C35 C36 C55 170.0(4)
C49 C35 C36 C55 -9.5(7)
Co1 C35 C36 C55 -122.9(5)
C34 C35 C36 Co1 -67.0(2)
C49 C35 C36 Co1 113.4(4)
C35 Co1 C36 C33 -98.6(3)
C34 Co1 C36 C33 -49.0(2)
C32 Co1 C36 C33 120.6(2)
C31 Co1 C36 C33 166.0(2)
C30 Co1 C36 C33 -153.7(2)
C28 Co1 C36 C33 79.8(3)
C29 Co1 C36 C33 -55(3)
C34 Co1 C36 C35 49.7(2)
C33 Co1 C36 C35 98.6(3)
C32 Co1 C36 C35 -140.8(2)
C31 Co1 C36 C35 -95.4(2)
C30 Co1 C36 C35 -55.1(3)
C28 Co1 C36 C35 178.4(2)
C29 Co1 C36 C35 44(3)
C35 Co1 C36 C55 132.5(4)
C34 Co1 C36 C55 -177.9(4)
C33 Co1 C36 C55 -128.9(4)
C32 Co1 C36 C55 -8.3(4)
C31 Co1 C36 C55 37.1(4)
C30 Co1 C36 C55 77.4(4)
C28 Co1 C36 C55 -49.1(5)
C29 Co1 C36 C55 176(23)
C36 C33 C37 C42 -146.3(4)
C34 C33 C37 C42 17.0(7)
Co1 C33 C37 C42 116.6(4)
C36 C33 C37 C38 30.0(6)
C34 C33 C37 C38 -166.7(4)
Co1 C33 C37 C38 -67.1(5)
C42 C37 C38 C39 1.2(6)
C33 C37 C38 C39 -175.1(4)
C37 C38 C39 C40 -0.5(6)
C38 C39 C40 C41 -0.5(7)
C39 C40 C41 C42 0.8(7)
C40 C41 C42 C37 -0.1(7)
C38 C37 C42 C41 -0.9(6)
C33 C37 C42 C41 175.4(4)
C33 C34 C43 C48 -131.9(4)
C35 C34 C43 C48 37.0(6)
Co1 C34 C43 C48 131.7(3)
C33 C34 C43 C44 47.4(6)
C35 C34 C43 C44 -143.7(4)
Co1 C34 C43 C44 -49.1(5)
C48 C43 C44 C45 -0.7(6)
C34 C43 C44 C45 -179.9(4)
C43 C44 C45 C46 0.4(7)
C44 C45 C46 C47 0.0(7)
C45 C46 C47 C48 -0.1(7)
C46 C47 C48 C43 -0.3(7)
C44 C43 C48 C47 0.6(6)
C34 C43 C48 C47 179.9(4)
C36 C35 C49 C54 21.3(6)
C34 C35 C49 C54 -158.0(4)
Co1 C35 C49 C54 111.1(4)
C36 C35 C49 C50 -155.9(4)
C34 C35 C49 C50 24.8(6)
Co1 C35 C49 C50 -66.0(4)
C54 C49 C50 C51 -1.9(6)
C35 C49 C50 C51 175.3(4)
C49 C50 C51 C52 1.5(6)
C50 C51 C52 C53 -0.5(6)
C51 C52 C53 C54 0.0(6)
C52 C53 C54 C49 -0.5(6)
C50 C49 C54 C53 1.5(6)
C35 C49 C54 C53 -175.8(4)
C33 C36 C55 C56 -138.7(4)
C35 C36 C55 C56 55.8(6)
Co1 C36 C55 C56 -42.0(5)
C33 C36 C55 C60 40.7(6)
C35 C36 C55 C60 -124.8(5)
Co1 C36 C55 C60 137.5(3)
C60 C55 C56 C57 -1.9(6)
C36 C55 C56 C57 177.5(4)
C55 C56 C57 C58 0.7(6)
C56 C57 C58 C59 1.0(6)
C57 C58 C59 C60 -1.5(6)
C58 C59 C60 C55 0.2(6)
C56 C55 C60 C59 1.5(6)
C36 C55 C60 C59 -178.0(4)
C32 S1 C61 C64 7.9(5)
Pd1 S1 C61 C64 -100.1(4)
C32 S1 C61 C62 131.6(4)
Pd1 S1 C61 C62 23.6(4)
C32 S1 C61 C63 -115.4(4)
Pd1 S1 C61 C63 136.6(4)
O1 C66 O2 C67 -5.5(16)
C65 C66 O2 C67 173.8(14)
C68 C67 O2 C66 163.3(15)
